data_4316305
loop_
_publ_author_name
'Fergus R. Knight'
'Amy L. Fuller'
'Michael B\"uhl'
'Alexandra M. Z. Slawin'
'J. Derek Woollins'

_publ_section_title
;
 Hypervalent Adducts of Chalcogen-Containing peri-Substituted
 Naphthalenes; Reactions of Sulfur, Selenium, and Tellurium with
 Dihalogens
;
_journal_name_full 'Inorganic Chemistry'
_journal_page_first 7577
_journal_page_last 7596
_journal_paper_doi 10.1021/ic101086h
_journal_volume 49
_journal_year 2010
_chemical_formula_moiety 'C16 H11 Br2 I Te '
_chemical_formula_sum 'C16 H11 Br2 I Te'
_chemical_formula_weight 617.58
_space_group_IT_number 29
_symmetry_cell_setting orthorhombic
_symmetry_Int_Tables_number 29
_symmetry_space_group_name_Hall 'P 2c -2ac'
_symmetry_space_group_name_H-M 'P c a 21'
_cell_angle_alpha 90.0000
_cell_angle_beta 90.0000
_cell_angle_gamma 90.0000
_cell_formula_units_Z 4
_cell_length_a 8.5238(18)
_cell_length_b 12.165(3)
_cell_length_c 15.780(3)
_cell_measurement_reflns_used 4900
_cell_measurement_temperature 125.1
_cell_measurement_theta_max 26.4
_cell_measurement_theta_min 2.1
_cell_volume 1636.3(6)
_computing_cell_refinement CrystalClear
_computing_data_collection CrystalClear
_computing_data_reduction CrystalStructure
_computing_publication_material 'CrystalStructure 3.8'
_computing_structure_refinement SHELXL
_computing_structure_solution SIR2004
_diffrn_ambient_temperature 125
_diffrn_detector_area_resol_mean 14.63
_diffrn_measured_fraction_theta_full 0.979
_diffrn_measured_fraction_theta_max 0.979
_diffrn_measurement_device_type 'Rigaku Saturn'
_diffrn_measurement_method \w
_diffrn_radiation_type 'Mo K\a'
_diffrn_radiation_wavelength 0.71075
_diffrn_reflns_av_R_equivalents 0.040
_diffrn_reflns_limit_h_max 10
_diffrn_reflns_limit_h_min -5
_diffrn_reflns_limit_k_max 15
_diffrn_reflns_limit_k_min -11
_diffrn_reflns_limit_l_max 15
_diffrn_reflns_limit_l_min -19
_diffrn_reflns_number 4932
_diffrn_reflns_theta_full 26.36
_diffrn_reflns_theta_max 26.36
_exptl_absorpt_coefficient_mu 8.592
_exptl_absorpt_correction_T_max 0.462
_exptl_absorpt_correction_T_min 0.290
_exptl_absorpt_correction_type multi-scan
_exptl_absorpt_process_details 'Jacobson, R. (1998) Private communication'
_exptl_crystal_colour yellow
_exptl_crystal_density_diffrn 2.507
_exptl_crystal_density_method 'not measured'
_exptl_crystal_description prism
_exptl_crystal_F_000 1128.00
_exptl_crystal_size_max 0.15
_exptl_crystal_size_mid 0.09
_exptl_crystal_size_min 0.09
_refine_diff_density_max 1.41
_refine_diff_density_min -1.50
_refine_ls_abs_structure_details 'Flack, H. D. (1983), Acta Cryst. A39, 876-881.  906 Friedel Pairs'
_refine_ls_abs_structure_Flack 0.026(17)
_refine_ls_extinction_method none
_refine_ls_goodness_of_fit_ref 1.206
_refine_ls_hydrogen_treatment refall
_refine_ls_number_parameters 182
_refine_ls_number_reflns 2609
_refine_ls_R_factor_gt 0.0313
_refine_ls_shift/su_max 0.0010
_refine_ls_structure_factor_coef Fsqd
_refine_ls_weighting_details 'w = 1/[\s^2^(Fo^2^)+(0.0548P)^2^+2.2662P] where P=(Fo^2^+2Fc^2^)/3'
_refine_ls_weighting_scheme calc
_refine_ls_wR_factor_ref 0.0967
_reflns_number_gt 2579
_reflns_number_total 2609
_reflns_threshold_expression F^2^>2.0\s(F^2^)
_cod_data_source_file ic101086h_si_012.cif
_cod_data_source_block '__FKDW223A-1'
_cod_original_formula_sum 'C16 H11 Br2 I Te '
_cod_database_code 4316305

loop_
_symmetry_equiv_pos_site_id
_symmetry_equiv_pos_as_xyz
1 +X,+Y,+Z
2 1/2-X,+Y,1/2+Z
3 1/2+X,-Y,+Z
4 -X,-Y,1/2+Z

loop_
_atom_site_label
_atom_site_type_symbol
_atom_site_fract_x
_atom_site_fract_y
_atom_site_fract_z
_atom_site_U_iso_or_equiv
_atom_site_adp_type
_atom_site_occupancy
_atom_site_symmetry_multiplicity
_atom_site_calc_flag
_atom_site_refinement_flags
_atom_site_disorder_assembly
_atom_site_disorder_group
I(1) I 0.87858(7) 0.22564(5) 0.50195(4) 0.02085(17) Uani 1.00 1 d . . .
Te(1) Te 0.88308(7) 0.14906(5) 0.29600(3) 0.01331(15) Uani 1.00 1 d . . .
Br(1) Br 1.18704(10) 0.17398(8) 0.32826(7) 0.0210(2) Uani 1.00 1 d . . .
Br(2) Br 0.57695(11) 0.13598(7) 0.25921(7) 0.0189(2) Uani 1.00 1 d . . .
C(1) C 0.9448(11) 0.3755(7) 0.4439(5) 0.0183(19) Uani 1.00 1 d . . .
C(2) C 1.0021(11) 0.4511(7) 0.4994(6) 0.0209(18) Uani 1.00 1 d . . .
C(3) C 1.0303(12) 0.5590(9) 0.4733(6) 0.027(2) Uani 1.00 1 d . . .
C(4) C 0.9858(12) 0.5916(7) 0.3933(6) 0.024(2) Uani 1.00 1 d . . .
C(5) C 0.9235(10) 0.5134(6) 0.3354(6) 0.0161(17) Uani 1.00 1 d . . .
C(6) C 0.8666(10) 0.5484(8) 0.2560(7) 0.022(2) Uani 1.00 1 d . . .
C(7) C 0.8033(11) 0.4784(8) 0.1989(6) 0.023(2) Uani 1.00 1 d . . .
C(8) C 0.8020(11) 0.3645(8) 0.2173(6) 0.022(2) Uani 1.00 1 d . . .
C(9) C 0.8586(10) 0.3249(6) 0.2929(6) 0.0141(17) Uani 1.00 1 d . . .
C(10) C 0.9122(11) 0.3980(7) 0.3583(5) 0.0161(18) Uani 1.00 1 d . . .
C(11) C 0.9399(11) 0.1323(7) 0.1643(6) 0.0176(19) Uani 1.00 1 d . . .
C(12) C 0.8644(11) 0.0446(7) 0.1206(6) 0.0171(19) Uani 1.00 1 d . . .
C(13) C 0.9065(11) 0.0283(8) 0.0369(6) 0.024(2) Uani 1.00 1 d . . .
C(14) C 1.0209(10) 0.0927(7) -0.0009(6) 0.0198(18) Uani 1.00 1 d . . .
C(15) C 1.0921(12) 0.1754(8) 0.0429(7) 0.024(2) Uani 1.00 1 d . . .
C(16) C 1.0526(12) 0.1953(7) 0.1266(6) 0.0199(19) Uani 1.00 1 d . . .
H(2) H 1.0230 0.4304 0.5564 0.025 Uiso 1.00 1 c R . .
H(3) H 1.0799 0.6096 0.5105 0.032 Uiso 1.00 1 c R . .
H(4) H 0.9966 0.6663 0.3768 0.028 Uiso 1.00 1 c R . .
H(6) H 0.8729 0.6243 0.2421 0.026 Uiso 1.00 1 c R . .
H(7) H 0.7604 0.5052 0.1473 0.028 Uiso 1.00 1 c R . .
H(8) H 0.7612 0.3145 0.1766 0.026 Uiso 1.00 1 c R . .
H(12) H 0.7887 -0.0007 0.1477 0.021 Uiso 1.00 1 c R . .
H(13) H 0.8563 -0.0278 0.0049 0.028 Uiso 1.00 1 c R . .
H(14) H 1.0500 0.0790 -0.0580 0.024 Uiso 1.00 1 c R . .
H(15) H 1.1692 0.2196 0.0159 0.029 Uiso 1.00 1 c R . .
H(16) H 1.1034 0.2521 0.1575 0.024 Uiso 1.00 1 c R . .

loop_
_atom_site_aniso_label
_atom_site_aniso_U_11
_atom_site_aniso_U_22
_atom_site_aniso_U_33
_atom_site_aniso_U_12
_atom_site_aniso_U_13
_atom_site_aniso_U_23
I(1) 0.0286(3) 0.0188(3) 0.0151(3) -0.0003(2) 0.0032(2) 0.0013(2)
Te(1) 0.0125(2) 0.0145(2) 0.0129(3) -0.00077(18) 0.0002(2) -0.0003(2)
Br(1) 0.0132(4) 0.0275(4) 0.0224(4) -0.0006(3) -0.0025(3) -0.0012(4)
Br(2) 0.0122(4) 0.0220(4) 0.0226(4) -0.0018(3) 0.0005(3) -0.0019(4)
C(1) 0.017(4) 0.021(4) 0.017(4) 0.010(3) -0.001(3) -0.001(3)
C(2) 0.027(4) 0.017(4) 0.019(4) -0.000(3) -0.005(4) 0.002(3)
C(3) 0.027(5) 0.032(5) 0.022(4) -0.002(4) -0.001(4) -0.001(4)
C(4) 0.028(5) 0.020(4) 0.023(4) 0.003(3) 0.009(4) 0.005(4)
C(5) 0.015(4) 0.009(3) 0.025(4) 0.002(3) 0.006(4) -0.006(4)
C(6) 0.018(4) 0.018(4) 0.029(5) 0.005(3) 0.007(4) 0.006(4)
C(7) 0.022(5) 0.030(5) 0.018(4) 0.006(4) 0.001(3) 0.011(4)
C(8) 0.017(4) 0.030(5) 0.018(4) 0.003(3) 0.001(4) -0.004(4)
C(9) 0.019(4) 0.008(3) 0.015(4) 0.001(3) -0.003(3) 0.006(4)
C(10) 0.021(4) 0.014(4) 0.013(4) 0.006(3) 0.000(3) -0.001(3)
C(11) 0.020(5) 0.023(4) 0.009(4) -0.001(3) -0.003(3) 0.001(3)
C(12) 0.023(4) 0.005(3) 0.023(4) 0.006(3) -0.000(4) 0.000(3)
C(13) 0.020(4) 0.036(5) 0.015(4) 0.010(4) -0.009(4) -0.009(4)
C(14) 0.020(4) 0.024(4) 0.016(3) 0.008(3) -0.004(4) -0.006(4)
C(15) 0.027(4) 0.022(4) 0.023(5) 0.002(4) 0.006(4) 0.009(4)
C(16) 0.024(5) 0.010(3) 0.026(4) -0.000(3) 0.006(4) 0.000(4)

loop_
_atom_type_symbol
_atom_type_description
_atom_type_scat_dispersion_real
_atom_type_scat_dispersion_imag
_atom_type_scat_source
C C 0.003 0.002
;
International Tables for Crystallography
(1992, Vol. C, Tables 4.2.6.8 and 6.1.1.4)
;
H H 0.000 0.000
;
International Tables for Crystallography
(1992, Vol. C, Table 6.1.1.4)
;
Br Br -0.290 2.459
;
International Tables for Crystallography
(1992, Vol. C, Tables 4.2.6.8 and 6.1.1.4)
;
I I -0.474 1.812
;
International Tables for Crystallography
(1992, Vol. C, Tables 4.2.6.8 and 6.1.1.4)
;
Te Te -0.531 1.675
;
International Tables for Crystallography
(1992, Vol. C, Tables 4.2.6.8 and 6.1.1.4)
;

loop_
_geom_angle_atom_site_label_1
_geom_angle_atom_site_label_2
_geom_angle_atom_site_label_3
_geom_angle
_geom_angle_publ_flag
_geom_angle_site_symmetry_1
_geom_angle_site_symmetry_2
_geom_angle_site_symmetry_3
Br(1) Te(1) Br(2) 176.55(3) yes . . .
Br(1) Te(1) C(9) 89.2(2) yes . . .
Br(1) Te(1) C(11) 88.6(2) yes . . .
Br(2) Te(1) C(9) 87.7(2) yes . . .
Br(2) Te(1) C(11) 90.2(2) yes . . .
C(9) Te(1) C(11) 95.4(3) yes . . .
I(1) C(1) C(2) 113.5(6) yes . . .
I(1) C(1) C(10) 122.0(6) yes . . .
C(2) C(1) C(10) 123.9(8) yes . . .
C(1) C(2) C(3) 120.5(9) yes . . .
C(2) C(3) C(4) 119.6(9) yes . . .
C(3) C(4) C(5) 120.0(8) yes . . .
C(4) C(5) C(6) 119.8(8) yes . . .
C(4) C(5) C(10) 120.8(8) yes . . .
C(6) C(5) C(10) 119.4(8) yes . . .
C(5) C(6) C(7) 122.7(9) yes . . .
C(6) C(7) C(8) 118.8(9) yes . . .
C(7) C(8) C(9) 121.3(8) yes . . .
Te(1) C(9) C(8) 113.8(6) yes . . .
Te(1) C(9) C(10) 124.6(6) yes . . .
C(8) C(9) C(10) 121.2(7) yes . . .
C(1) C(10) C(5) 114.4(8) yes . . .
C(1) C(10) C(9) 129.3(8) yes . . .
C(5) C(10) C(9) 116.1(8) yes . . .
Te(1) C(11) C(12) 116.0(6) yes . . .
Te(1) C(11) C(16) 121.8(7) yes . . .
C(12) C(11) C(16) 121.8(8) yes . . .
C(11) C(12) C(13) 116.9(8) yes . . .
C(12) C(13) C(14) 120.8(9) yes . . .
C(13) C(14) C(15) 120.8(9) yes . . .
C(14) C(15) C(16) 120.3(9) yes . . .
C(11) C(16) C(15) 119.2(8) yes . . .
C(1) C(2) H(2) 119.8 no . . .
C(3) C(2) H(2) 119.8 no . . .
C(2) C(3) H(3) 120.2 no . . .
C(4) C(3) H(3) 120.2 no . . .
C(3) C(4) H(4) 120.0 no . . .
C(5) C(4) H(4) 120.0 no . . .
C(5) C(6) H(6) 118.7 no . . .
C(7) C(6) H(6) 118.7 no . . .
C(6) C(7) H(7) 120.6 no . . .
C(8) C(7) H(7) 120.6 no . . .
C(7) C(8) H(8) 119.4 no . . .
C(9) C(8) H(8) 119.4 no . . .
C(11) C(12) H(12) 121.5 no . . .
C(13) C(12) H(12) 121.5 no . . .
C(12) C(13) H(13) 119.6 no . . .
C(14) C(13) H(13) 119.6 no . . .
C(13) C(14) H(14) 119.6 no . . .
C(15) C(14) H(14) 119.6 no . . .
C(14) C(15) H(15) 119.9 no . . .
C(16) C(15) H(15) 119.9 no . . .
C(11) C(16) H(16) 120.4 no . . .
C(15) C(16) H(16) 120.4 no . . .

loop_
_geom_bond_atom_site_label_1
_geom_bond_atom_site_label_2
_geom_bond_distance
_geom_bond_publ_flag
_geom_bond_site_symmetry_1
_geom_bond_site_symmetry_2
I(1) C(1) 2.117(9) yes . .
Te(1) Br(1) 2.6578(10) yes . .
Te(1) Br(2) 2.6779(11) yes . .
Te(1) C(9) 2.150(8) yes . .
Te(1) C(11) 2.144(9) yes . .
C(1) C(2) 1.361(13) yes . .
C(1) C(10) 1.406(13) yes . .
C(2) C(3) 1.397(14) yes . .
C(3) C(4) 1.376(14) yes . .
C(4) C(5) 1.422(13) yes . .
C(5) C(6) 1.410(14) yes . .
C(5) C(10) 1.453(12) yes . .
C(6) C(7) 1.352(14) yes . .
C(7) C(8) 1.416(13) yes . .
C(8) C(9) 1.374(14) yes . .
C(9) C(10) 1.437(13) yes . .
C(11) C(12) 1.424(13) yes . .
C(11) C(16) 1.365(13) yes . .
C(12) C(13) 1.382(14) yes . .
C(13) C(14) 1.386(13) yes . .
C(14) C(15) 1.363(13) yes . .
C(15) C(16) 1.385(14) yes . .
C(2) H(2) 0.950 no . .
C(3) H(3) 0.950 no . .
C(4) H(4) 0.950 no . .
C(6) H(6) 0.950 no . .
C(7) H(7) 0.950 no . .
C(8) H(8) 0.950 no . .
C(12) H(12) 0.950 no . .
C(13) H(13) 0.950 no . .
C(14) H(14) 0.950 no . .
C(15) H(15) 0.950 no . .
C(16) H(16) 0.950 no . .

loop_
_geom_contact_atom_site_label_1
_geom_contact_atom_site_label_2
_geom_contact_distance
_geom_contact_publ_flag
_geom_contact_site_symmetry_1
_geom_contact_site_symmetry_2
I(1) C(12) 3.556(9) ? . 2_655
I(1) C(13) 3.460(10) ? . 2_655
Br(1) Br(2) 3.5280(12) ? . 1_655
Br(2) Br(1) 3.5280(12) ? . 1_455
Br(2) C(12) 3.591(9) ? . 3_455
C(3) C(15) 3.568(14) ? . 4_765
C(12) I(1) 3.556(9) ? . 2_654
C(12) Br(2) 3.591(9) ? . 3_555
C(13) I(1) 3.460(10) ? . 2_654
C(15) C(3) 3.568(14) ? . 4_764
I(1) H(3) 3.242 ? . 3_465
I(1) H(8) 3.192 ? . 2_655
I(1) H(13) 3.302 ? . 4_755
Br(1) H(4) 3.365 ? . 3_565
Br(1) H(6) 3.222 ? . 3_565
Br(1) H(13) 3.328 ? . 4_755
Br(1) H(14) 3.095 ? . 2_755
Br(1) H(15) 3.252 ? . 2_755
Br(2) H(4) 3.114 ? . 3_465
Br(2) H(6) 3.407 ? . 3_465
Br(2) H(12) 3.442 ? . 3_455
Br(2) H(14) 3.157 ? . 2_655
C(1) H(3) 3.288 ? . 3_465
C(2) H(7) 3.299 ? . 2_655
C(2) H(7) 3.134 ? . 4_765
C(3) H(7) 3.366 ? . 4_765
C(3) H(15) 3.255 ? . 4_765
C(4) H(15) 3.280 ? . 4_765
C(6) H(2) 3.298 ? . 4_764
C(7) H(2) 2.912 ? . 4_764
C(7) H(3) 3.313 ? . 4_764
C(8) H(3) 3.429 ? . 4_764
C(9) H(4) 3.360 ? . 3_465
C(11) H(12) 3.387 ? . 3_555
C(14) H(4) 3.513 ? . 4_764
C(14) H(12) 3.458 ? . 3_555
C(14) H(13) 2.968 ? . 3_555
C(15) H(3) 3.042 ? . 4_764
C(15) H(4) 3.339 ? . 4_764
C(15) H(12) 3.171 ? . 3_555
C(15) H(13) 2.942 ? . 3_555
C(16) H(3) 3.204 ? . 4_764
C(16) H(12) 3.125 ? . 3_555
H(2) C(6) 3.298 ? . 4_765
H(2) C(7) 2.912 ? . 4_765
H(2) H(6) 3.133 ? . 4_765
H(2) H(7) 2.954 ? . 2_655
H(2) H(7) 2.466 ? . 4_765
H(2) H(8) 3.385 ? . 2_655
H(3) I(1) 3.242 ? . 3_565
H(3) C(1) 3.288 ? . 3_565
H(3) C(7) 3.313 ? . 4_765
H(3) C(8) 3.429 ? . 4_765
H(3) C(15) 3.042 ? . 4_765
H(3) C(16) 3.204 ? . 4_765
H(3) H(7) 2.909 ? . 4_765
H(3) H(8) 3.091 ? . 4_765
H(3) H(15) 2.972 ? . 4_765
H(3) H(16) 3.264 ? . 4_765
H(4) Br(1) 3.365 ? . 3_465
H(4) Br(2) 3.114 ? . 3_565
H(4) C(9) 3.360 ? . 3_565
H(4) C(14) 3.513 ? . 4_765
H(4) C(15) 3.339 ? . 4_765
H(4) H(14) 3.288 ? . 4_765
H(4) H(15) 2.956 ? . 4_765
H(6) Br(1) 3.222 ? . 3_465
H(6) Br(2) 3.407 ? . 3_565
H(6) H(2) 3.133 ? . 4_764
H(6) H(8) 3.547 ? . 3_565
H(6) H(16) 3.053 ? . 3_465
H(7) C(2) 3.299 ? . 2_654
H(7) C(2) 3.134 ? . 4_764
H(7) C(3) 3.366 ? . 4_764
H(7) H(2) 2.954 ? . 2_654
H(7) H(2) 2.466 ? . 4_764
H(7) H(3) 2.909 ? . 4_764
H(7) H(16) 3.246 ? . 3_465
H(8) I(1) 3.192 ? . 2_654
H(8) H(2) 3.385 ? . 2_654
H(8) H(3) 3.091 ? . 4_764
H(8) H(6) 3.547 ? . 3_465
H(12) Br(2) 3.442 ? . 3_555
H(12) C(11) 3.387 ? . 3_455
H(12) C(14) 3.458 ? . 3_455
H(12) C(15) 3.171 ? . 3_455
H(12) C(16) 3.125 ? . 3_455
H(12) H(15) 3.529 ? . 3_455
H(12) H(16) 3.446 ? . 3_455
H(13) I(1) 3.302 ? . 4_754
H(13) Br(1) 3.328 ? . 4_754
H(13) C(14) 2.968 ? . 3_455
H(13) C(15) 2.942 ? . 3_455
H(13) H(14) 2.862 ? . 3_455
H(13) H(15) 2.831 ? . 3_455
H(14) Br(1) 3.095 ? . 2_754
H(14) Br(2) 3.157 ? . 2_654
H(14) H(4) 3.288 ? . 4_764
H(14) H(13) 2.862 ? . 3_555
H(15) Br(1) 3.252 ? . 2_754
H(15) C(3) 3.255 ? . 4_764
H(15) C(4) 3.280 ? . 4_764
H(15) H(3) 2.972 ? . 4_764
H(15) H(4) 2.956 ? . 4_764
H(15) H(12) 3.529 ? . 3_555
H(15) H(13) 2.831 ? . 3_555
H(16) H(3) 3.264 ? . 4_764
H(16) H(6) 3.053 ? . 3_565
H(16) H(7) 3.246 ? . 3_565
H(16) H(12) 3.446 ? . 3_555
I(1) Te(1) 3.3810(7) ? . .
I(1) Br(1) 3.8497(11) ? . .
I(1) Br(2) 4.7405(12) ? . .

loop_
_geom_torsion_atom_site_label_1
_geom_torsion_atom_site_label_2
_geom_torsion_atom_site_label_3
_geom_torsion_atom_site_label_4
_geom_torsion
_geom_torsion_publ_flag
_geom_torsion_site_symmetry_1
_geom_torsion_site_symmetry_2
_geom_torsion_site_symmetry_3
_geom_torsion_site_symmetry_4
Br(1) Te(1) C(9) C(8) 121.2(6) ? . . . .
Br(1) Te(1) C(9) C(10) -51.7(7) ? . . . .
Br(1) Te(1) C(11) C(12) 134.4(7) ? . . . .
Br(1) Te(1) C(11) C(16) -39.6(7) ? . . . .
Br(2) Te(1) C(9) C(8) -57.3(6) ? . . . .
Br(2) Te(1) C(9) C(10) 129.7(7) ? . . . .
Br(2) Te(1) C(11) C(12) -48.8(7) ? . . . .
Br(2) Te(1) C(11) C(16) 137.1(7) ? . . . .
C(9) Te(1) C(11) C(12) -136.5(7) ? . . . .
C(9) Te(1) C(11) C(16) 49.4(8) ? . . . .
C(11) Te(1) C(9) C(8) 32.7(7) ? . . . .
C(11) Te(1) C(9) C(10) -140.3(8) ? . . . .
I(1) C(1) C(2) C(3) -171.0(7) ? . . . .
I(1) C(1) C(10) C(5) 163.0(6) ? . . . .
I(1) C(1) C(10) C(9) -11.9(14) ? . . . .
C(2) C(1) C(10) C(5) -8.2(14) ? . . . .
C(2) C(1) C(10) C(9) 176.9(9) ? . . . .
C(10) C(1) C(2) C(3) 0.9(14) ? . . . .
C(1) C(2) C(3) C(4) 6.3(15) ? . . . .
C(2) C(3) C(4) C(5) -5.2(15) ? . . . .
C(3) C(4) C(5) C(6) 175.0(9) ? . . . .
C(3) C(4) C(5) C(10) -2.6(14) ? . . . .
C(4) C(5) C(6) C(7) -178.7(9) ? . . . .
C(4) C(5) C(10) C(1) 8.9(13) ? . . . .
C(4) C(5) C(10) C(9) -175.5(8) ? . . . .
C(6) C(5) C(10) C(1) -168.7(8) ? . . . .
C(6) C(5) C(10) C(9) 6.9(13) ? . . . .
C(10) C(5) C(6) C(7) -1.1(14) ? . . . .
C(5) C(6) C(7) C(8) -3.7(14) ? . . . .
C(6) C(7) C(8) C(9) 2.3(14) ? . . . .
C(7) C(8) C(9) Te(1) -169.3(7) ? . . . .
C(7) C(8) C(9) C(10) 4.0(14) ? . . . .
Te(1) C(9) C(10) C(1) -21.1(14) ? . . . .
Te(1) C(9) C(10) C(5) 164.1(6) ? . . . .
C(8) C(9) C(10) C(1) 166.4(10) ? . . . .
C(8) C(9) C(10) C(5) -8.4(13) ? . . . .
Te(1) C(11) C(12) C(13) -176.3(7) ? . . . .
Te(1) C(11) C(16) C(15) 175.4(7) ? . . . .
C(12) C(11) C(16) C(15) 1.7(14) ? . . . .
C(16) C(11) C(12) C(13) -2.2(14) ? . . . .
C(11) C(12) C(13) C(14) 2.1(14) ? . . . .
C(12) C(13) C(14) C(15) -1.6(15) ? . . . .
C(13) C(14) C(15) C(16) 1.0(15) ? . . . .
C(14) C(15) C(16) C(11) -1.0(15) ? . . . .

loop_
_cod_related_entry_id
_cod_related_entry_database
_cod_related_entry_code
1 ChemSpider 30661020
